data_7001924
loop_
_publ_author_name
'Banerjee, Sambuddha'
'Mondal, Susmita'
'Sen, Soma'
'Das, Saurabh'
'Hughes, David L.'
'Rizzoli, Corrado'
'Desplanches, C\'edric'
'Mandal, Chitra'
'Mitra, Samiran'

_publ_section_title
;
 Four new dinuclear Cu(ii) hydrazone complexes using various organic
 spacers: syntheses, crystal structures, DNA binding and cleavage
 studies and selective cell inhibitory effect towards leukemic and
 normal lymphocytes
;
_journal_issue 34
_journal_name_full 'Dalton Transactions'
_journal_page_first 6849
_journal_page_last 6860
_journal_paper_doi 10.1039/b903072g
_journal_year 2009
_chemical_formula_moiety 'C38 H34 Cu2 N6 O4, 2(Cl O4)'
_chemical_formula_sum 'C38 H34 Cl2 Cu2 N6 O12'
_chemical_formula_weight 964.72
_chemical_name_common 'Compound 3'
_space_group_IT_number 2
_symmetry_cell_setting triclinic
_symmetry_space_group_name_Hall '-P 1'
_symmetry_space_group_name_H-M 'P -1'
_atom_sites_solution_hydrogens geom
_atom_sites_solution_primary direct
_atom_sites_solution_secondary difmap
_audit_creation_date 26/06/2007
_audit_creation_method 'ModiCIF v2.00'
_cell_angle_alpha 72.222(2)
_cell_angle_beta 89.242(2)
_cell_angle_gamma 65.772(2)
_cell_formula_units_Z 4
_cell_length_a 15.0479(16)
_cell_length_b 16.0303(17)
_cell_length_c 19.1499(19)
_cell_measurement_reflns_used 3872
_cell_measurement_temperature 295(2)
_cell_measurement_theta_max 21.80
_cell_measurement_theta_min 3.02
_cell_volume 3977.8(7)
_computing_cell_refinement 'SAINT (Bruker, 1997)'
_computing_data_collection 'SMART (Bruker, 1997)'
_computing_data_reduction SAINT
_computing_structure_refinement 'SHELX97-L (Sheldrick, 1997)'
_computing_structure_solution 'SIR97 (Altomare et al., 1999)'
_diffrn_ambient_temperature 295(2)
_diffrn_measured_fraction_theta_full 0.999
_diffrn_measured_fraction_theta_max 0.999
_diffrn_measurement_device 'Bruker SMART 1000 CCD'
_diffrn_measurement_method '\w scans'
_diffrn_radiation_monochromator graphite
_diffrn_radiation_source 'fine-focus sealed tube'
_diffrn_radiation_type MoK\a
_diffrn_radiation_wavelength 0.71073
_diffrn_reflns_av_R_equivalents 0.0596
_diffrn_reflns_av_sigmaI/netI 0.0880
_diffrn_reflns_limit_h_max 18
_diffrn_reflns_limit_h_min -18
_diffrn_reflns_limit_k_max 19
_diffrn_reflns_limit_k_min -19
_diffrn_reflns_limit_l_max 23
_diffrn_reflns_limit_l_min -23
_diffrn_reflns_number 42320
_diffrn_reflns_theta_full 25.50
_diffrn_reflns_theta_max 25.50
_diffrn_reflns_theta_min 1.13
_diffrn_standards_decay_% 0
_diffrn_standards_number 0
_exptl_absorpt_coefficient_mu 1.275
_exptl_absorpt_correction_T_max 0.865
_exptl_absorpt_correction_T_min 0.643
_exptl_absorpt_correction_type multi-scan
_exptl_absorpt_process_details 'SADABS (Sheldrick, 1996)'
_exptl_crystal_colour 'dark blue'
_exptl_crystal_density_diffrn 1.611
_exptl_crystal_density_method 'not measured'
_exptl_crystal_description plate
_exptl_crystal_F_000 1968
_exptl_crystal_size_max 0.32
_exptl_crystal_size_mid 0.25
_exptl_crystal_size_min 0.11
_refine_diff_density_max 0.566
_refine_diff_density_min -0.620
_refine_diff_density_rms 0.081
_refine_ls_extinction_method none
_refine_ls_goodness_of_fit_ref 1.032
_refine_ls_hydrogen_treatment constr
_refine_ls_matrix_type full
_refine_ls_number_parameters 1039
_refine_ls_number_reflns 14825
_refine_ls_number_restraints 70
_refine_ls_restrained_S_all 1.031
_refine_ls_R_factor_all 0.1333
_refine_ls_R_factor_gt 0.0490
_refine_ls_shift/su_max 0.001
_refine_ls_shift/su_mean 0.000
_refine_ls_structure_factor_coef Fsqd
_refine_ls_weighting_details 'w=1/[\s^2^(Fo^2^)+(0.0294P)^2^] where P=(Fo^2^+2Fc^2^)/3'
_refine_ls_weighting_scheme calc
_refine_ls_wR_factor_gt 0.0908
_refine_ls_wR_factor_ref 0.1014
_reflns_number_gt 7095
_reflns_number_total 14825
_reflns_threshold_expression I>2\s(I)
_cod_data_source_file b903072g.txt
_cod_data_source_block Complex3
_cod_depositor_comments
;
The following automatic conversions were performed:
'_symmetry_cell_setting' value 'Triclinic' changed to 'triclinic'
according to '/home/saulius/struct/CIF-dictionaries/cif_core.dic'
dictionary named 'cif_core.dic' version 2.4.1 from 2010-06-29.

Automatic conversion script
Id: cif_fix_enum 1527 2010-12-29 10:47:43Z saulius 
;
_cod_database_code 7001924

loop_
_symmetry_equiv_pos_as_xyz
x,y,z
-x,-y,-z

loop_
_atom_site_label
_atom_site_type_symbol
_atom_site_fract_x
_atom_site_fract_y
_atom_site_fract_z
_atom_site_U_iso_or_equiv
_atom_site_adp_type
_atom_site_occupancy
_atom_site_symmetry_multiplicity
_atom_site_calc_flag
_atom_site_refinement_flags
_atom_site_disorder_assembly
_atom_site_disorder_group
Cu1 Cu 0.63195(4) 0.10765(4) 0.94763(3) 0.04315(16) Uani 1 1 d . . .
Cu2 Cu 0.64645(4) 0.10058(4) 0.59641(3) 0.04719(17) Uani 1 1 d . . .
Cu3 Cu 0.14956(4) 0.09049(4) 0.85225(3) 0.04461(16) Uani 1 1 d . . .
Cu4 Cu 0.13068(4) 0.10311(4) 0.49684(3) 0.04404(17) Uani 1 1 d . . .
Cl1 Cl 0.81617(12) -0.28375(11) 0.87222(7) 0.0639(4) Uani 1 1 d D . .
Cl2 Cl 0.30871(13) -0.28640(11) 0.77316(7) 0.0716(4) Uani 1 1 d D . .
Cl3 Cl 0.40040(11) 0.18678(11) 0.64960(8) 0.0648(4) Uani 1 1 d D . .
Cl4 Cl -0.09578(10) 0.18692(11) 0.75525(8) 0.0600(4) Uani 1 1 d D . .
O1 O 0.63012(19) -0.01413(19) 0.98520(14) 0.0394(7) Uani 1 1 d . . .
O2 O 0.6285(2) 0.2357(2) 0.91451(14) 0.0465(8) Uani 1 1 d . B .
O3 O 0.6548(2) -0.0255(2) 0.62082(14) 0.0473(8) Uani 1 1 d . . .
O4 O 0.6430(2) 0.2292(2) 0.56352(16) 0.0533(9) Uani 1 1 d . B .
O5 O 0.1552(2) -0.0344(2) 0.89206(15) 0.0441(8) Uani 1 1 d . . .
O6 O 0.1515(2) 0.2169(2) 0.81953(14) 0.0465(8) Uani 1 1 d . . .
O7 O 0.1304(2) -0.01858(19) 0.52070(14) 0.0425(8) Uani 1 1 d . . .
O8 O 0.1247(2) 0.2319(2) 0.46523(15) 0.0498(8) Uani 1 1 d . B .
O9 O 0.8050(4) -0.3684(3) 0.8895(2) 0.1219(17) Uani 1 1 d . A .
O10 O 0.8719(4) -0.2799(3) 0.8131(2) 0.1221(16) Uani 1 1 d . A .
O11 O 0.8655(3) -0.2849(3) 0.9348(2) 0.1176(16) Uani 1 1 d . A .
O12A O 0.7365(12) -0.1919(8) 0.8489(8) 0.104(5) Uani 0.63(3) 1 d PDU A 1
O12B O 0.7082(13) -0.227(2) 0.8589(13) 0.105(8) Uani 0.37(3) 1 d PDU A 2
O13 O 0.3625(4) -0.2890(3) 0.7127(2) 0.1345(19) Uani 1 1 d . A .
O14 O 0.3054(3) -0.3747(3) 0.8041(2) 0.1117(15) Uani 1 1 d . A .
O15A O 0.2023(10) -0.2227(12) 0.7521(8) 0.107(5) Uani 0.63(3) 1 d PDU A 1
O15B O 0.2383(19) -0.1927(12) 0.7441(12) 0.100(7) Uani 0.37(3) 1 d PDU A 2
O16 O 0.3537(4) -0.2696(4) 0.8276(2) 0.1377(19) Uani 1 1 d . A .
O17A O 0.4676(10) 0.1609(18) 0.5997(8) 0.105(6) Uani 0.63(3) 1 d PDU A 1
O18A O 0.4008(8) 0.1011(8) 0.7043(10) 0.111(5) Uani 0.63(3) 1 d PDU A 1
O17B O 0.4613(17) 0.2084(16) 0.5984(12) 0.063(5) Uani 0.37(3) 1 d PDU A 2
O18B O 0.3948(16) 0.1009(14) 0.652(2) 0.116(9) Uani 0.37(3) 1 d PDU A 2
O19 O 0.3072(3) 0.2572(3) 0.6147(2) 0.1045(14) Uani 1 1 d . A .
O20 O 0.4346(4) 0.2180(4) 0.6999(2) 0.1409(19) Uani 1 1 d . A .
O21 O -0.0577(3) 0.2222(3) 0.6910(2) 0.1128(15) Uani 1 1 d . A .
O22 O -0.1002(3) 0.1028(3) 0.7541(3) 0.148(2) Uani 1 1 d . A .
O23 O -0.1882(3) 0.2573(3) 0.7569(2) 0.0956(13) Uani 1 1 d . A .
O24A O -0.0310(11) 0.1872(15) 0.8084(9) 0.087(5) Uani 0.63(3) 1 d PD A 1
O24B O -0.0318(19) 0.140(2) 0.8227(10) 0.071(6) Uani 0.37(3) 1 d PD A 2
N1 N 0.6162(2) 0.1314(3) 1.03960(18) 0.0379(9) Uani 1 1 d . . .
N2 N 0.6123(2) 0.2215(3) 1.03295(19) 0.0435(9) Uani 1 1 d . B .
H2N H 0.6056 0.2429 1.0697 0.052 Uiso 1 1 calc R . .
N3 N 0.6354(2) 0.1229(3) 0.49322(18) 0.0414(9) Uani 1 1 d . . .
N4 N 0.6272(3) 0.2141(3) 0.45376(18) 0.0490(10) Uani 1 1 d . B .
H4N H 0.6211 0.2352 0.4062 0.059 Uiso 1 1 calc R . .
N5 N 0.1386(2) 0.1131(3) 0.94482(18) 0.0385(9) Uani 1 1 d . . .
N6 N 0.1344(2) 0.2035(3) 0.93706(19) 0.0419(9) Uani 1 1 d . . .
H6N H 0.1283 0.2249 0.9737 0.050 Uiso 1 1 calc R . .
N7 N 0.1135(2) 0.1292(3) 0.39283(17) 0.0388(9) Uani 1 1 d . . .
N8 N 0.1076(3) 0.2200(3) 0.35401(18) 0.0461(10) Uani 1 1 d . B .
H8N H 0.1000 0.2422 0.3065 0.055 Uiso 1 1 calc R . .
N9 N 0.6466(2) 0.0974(3) 0.84582(18) 0.0396(9) Uani 1 1 d . . .
N10 N 0.6589(3) 0.0914(3) 0.70310(19) 0.0439(10) Uani 1 1 d . . .
N11 N 0.1620(2) 0.0817(3) 0.74973(18) 0.0398(9) Uani 1 1 d . . .
N12 N 0.1451(2) 0.0912(3) 0.60342(17) 0.0403(9) Uani 1 1 d . . .
C1 C 0.5928(3) -0.1964(3) 1.1335(2) 0.0476(12) Uani 1 1 d . . .
H1 H 0.5772 -0.1676 1.1702 0.057 Uiso 1 1 calc R . .
C2 C 0.5933(4) -0.2855(4) 1.1456(3) 0.0608(14) Uani 1 1 d . . .
H2 H 0.5774 -0.3162 1.1902 0.073 Uiso 1 1 calc R . .
C3 C 0.6171(4) -0.3303(4) 1.0924(3) 0.0622(14) Uani 1 1 d . . .
H3 H 0.6178 -0.3909 1.1009 0.075 Uiso 1 1 calc R . .
C4 C 0.6397(4) -0.2842(4) 1.0271(3) 0.0596(14) Uani 1 1 d . . .
H4 H 0.6570 -0.3143 0.9913 0.072 Uiso 1 1 calc R . .
C5 C 0.6371(3) -0.1943(3) 1.0135(2) 0.0485(13) Uani 1 1 d . . .
H5 H 0.6502 -0.1628 0.9679 0.058 Uiso 1 1 calc R . .
C6 C 0.6152(3) -0.1495(3) 1.0675(2) 0.0393(11) Uani 1 1 d . . .
C7 C 0.6168(3) -0.0525(3) 1.0517(2) 0.0385(11) Uani 1 1 d . . .
C8 C 0.6046(3) -0.0112(3) 1.1070(2) 0.0454(12) Uani 1 1 d . . .
H8 H 0.5985 -0.0479 1.1534 0.054 Uiso 1 1 calc R . .
C9 C 0.6003(3) 0.0799(3) 1.1007(2) 0.0428(12) Uani 1 1 d . . .
C10 C 0.5774(4) 0.1140(4) 1.1668(2) 0.0751(17) Uani 1 1 d . . .
H10A H 0.6355 0.1122 1.1886 0.113 Uiso 1 1 calc R . .
H10B H 0.5552 0.0725 1.2025 0.113 Uiso 1 1 calc R . .
H10C H 0.5269 0.1792 1.1513 0.113 Uiso 1 1 calc R . .
C11 C 0.6198(3) 0.2725(3) 0.9656(2) 0.0406(11) Uani 1 1 d . . .
C12A C 0.6115(5) 0.3707(4) 0.9496(3) 0.049(7) Uiso 0.608(7) 1 d PG B 1
C13A C 0.5786(5) 0.4349(4) 0.8778(3) 0.047(2) Uiso 0.608(7) 1 d PG B 1
H13A H 0.5593 0.4160 0.8415 0.056 Uiso 0.608(7) 1 calc PR B 1
C14A C 0.5744(5) 0.5273(4) 0.8602(3) 0.065(3) Uiso 0.608(7) 1 d PG B 1
H14A H 0.5524 0.5703 0.8122 0.078 Uiso 0.608(7) 1 calc PR B 1
C15A C 0.6032(5) 0.5555(4) 0.9145(4) 0.073(4) Uiso 0.608(7) 1 d PG B 1
H15A H 0.6005 0.6173 0.9028 0.088 Uiso 0.608(7) 1 calc PR B 1
C16A C 0.6362(5) 0.4913(5) 0.9863(3) 0.067(4) Uiso 0.608(7) 1 d PG B 1
H16A H 0.6554 0.5102 1.0227 0.080 Uiso 0.608(7) 1 calc PR B 1
C17A C 0.6403(5) 0.3989(5) 1.0039(3) 0.052(3) Uiso 0.608(7) 1 d PG B 1
H17A H 0.6623 0.3559 1.0520 0.062 Uiso 0.608(7) 1 calc PR B 1
C12B C 0.6228(8) 0.3662(6) 0.9494(5) 0.044(10) Uiso 0.392(7) 1 d PG B 2
C13B C 0.6422(9) 0.4070(8) 0.8792(5) 0.069(4) Uiso 0.392(7) 1 d PG B 2
H13B H 0.6525 0.3747 0.8448 0.083 Uiso 0.392(7) 1 calc PR B 2
C14B C 0.6461(10) 0.4962(8) 0.8603(5) 0.103(6) Uiso 0.392(7) 1 d PG B 2
H14B H 0.6591 0.5236 0.8133 0.123 Uiso 0.392(7) 1 calc PR B 2
C15B C 0.6307(9) 0.5445(7) 0.9117(6) 0.091(7) Uiso 0.392(7) 1 d PG B 2
H15B H 0.6333 0.6042 0.8990 0.109 Uiso 0.392(7) 1 calc PR B 2
C16B C 0.6113(8) 0.5036(8) 0.9819(6) 0.071(6) Uiso 0.392(7) 1 d PG B 2
H16B H 0.6010 0.5360 1.0163 0.085 Uiso 0.392(7) 1 calc PR B 2
C17B C 0.6074(8) 0.4145(8) 1.0008(4) 0.052(4) Uiso 0.392(7) 1 d PG B 2
H17B H 0.5944 0.3871 1.0478 0.062 Uiso 0.392(7) 1 calc PR B 2
C18 C 0.6280(4) -0.2130(4) 0.5652(3) 0.0627(15) Uani 1 1 d . . .
H18 H 0.6206 -0.1876 0.5139 0.075 Uiso 1 1 calc R . .
C19 C 0.6248(4) -0.3002(4) 0.5977(3) 0.0742(17) Uani 1 1 d . . .
H19 H 0.6155 -0.3334 0.5684 0.089 Uiso 1 1 calc R . .
C20 C 0.6350(4) -0.3387(4) 0.6724(3) 0.0779(17) Uani 1 1 d . . .
H20 H 0.6329 -0.3981 0.6944 0.093 Uiso 1 1 calc R . .
C21 C 0.6486(4) -0.2889(4) 0.7151(3) 0.0767(17) Uani 1 1 d . . .
H21 H 0.6563 -0.3150 0.7664 0.092 Uiso 1 1 calc R . .
C22 C 0.6509(3) -0.2011(3) 0.6829(2) 0.0553(14) Uani 1 1 d . . .
H22 H 0.6586 -0.1677 0.7127 0.066 Uiso 1 1 calc R . .
C23 C 0.6421(3) -0.1613(3) 0.6076(2) 0.0430(12) Uani 1 1 d . . .
C24 C 0.6440(3) -0.0652(3) 0.5739(2) 0.0399(11) Uani 1 1 d . . .
C25 C 0.6362(3) -0.0249(3) 0.4983(2) 0.0456(12) Uani 1 1 d . . .
H25 H 0.6353 -0.0634 0.4708 0.055 Uiso 1 1 calc R . .
C26 C 0.6297(3) 0.0664(3) 0.4580(2) 0.0421(11) Uani 1 1 d . . .
C27 C 0.6167(3) 0.0983(3) 0.3759(2) 0.0553(13) Uani 1 1 d . . .
H27A H 0.5574 0.1569 0.3569 0.083 Uiso 1 1 calc R . .
H27B H 0.6124 0.0487 0.3598 0.083 Uiso 1 1 calc R . .
H27C H 0.6718 0.1099 0.3578 0.083 Uiso 1 1 calc R . .
C28 C 0.6295(3) 0.2670(3) 0.4950(3) 0.0491(12) Uani 1 1 d . . .
C29A C 0.6051(5) 0.3712(4) 0.4565(4) 0.051(3) Uiso 0.608(7) 1 d PG B 1
C30A C 0.5630(6) 0.4211(5) 0.3832(4) 0.079(3) Uiso 0.608(7) 1 d PG B 1
H30A H 0.5454 0.3901 0.3557 0.095 Uiso 0.608(7) 1 calc PR B 1
C31A C 0.5473(6) 0.5171(5) 0.3511(3) 0.106(4) Uiso 0.608(7) 1 d PG B 1
H31A H 0.5192 0.5504 0.3020 0.127 Uiso 0.608(7) 1 calc PR B 1
C32A C 0.5737(6) 0.5633(4) 0.3922(4) 0.091(3) Uiso 0.608(7) 1 d PG B 1
H32A H 0.5632 0.6276 0.3707 0.110 Uiso 0.608(7) 1 calc PR B 1
C33A C 0.6157(5) 0.5135(5) 0.4655(4) 0.081(3) Uiso 0.608(7) 1 d PG B 1
H33A H 0.6334 0.5445 0.4930 0.097 Uiso 0.608(7) 1 calc PR B 1
C34A C 0.6314(5) 0.4175(5) 0.4976(3) 0.077(3) Uiso 0.608(7) 1 d PG B 1
H34A H 0.6595 0.3841 0.5467 0.092 Uiso 0.608(7) 1 calc PR B 1
C29B C 0.6360(8) 0.3570(6) 0.4664(5) 0.045(4) Uiso 0.392(7) 1 d PG B 2
C30B C 0.6076(8) 0.4120(7) 0.3920(5) 0.057(4) Uiso 0.392(7) 1 d PG B 2
H30B H 0.5906 0.3871 0.3591 0.069 Uiso 0.392(7) 1 calc PR B 2
C31B C 0.6046(8) 0.5042(6) 0.3667(4) 0.081(5) Uiso 0.392(7) 1 d PG B 2
H31B H 0.5856 0.5410 0.3169 0.097 Uiso 0.392(7) 1 calc PR B 2
C32B C 0.6301(8) 0.5415(6) 0.4159(6) 0.070(4) Uiso 0.392(7) 1 d PG B 2
H32B H 0.6281 0.6032 0.3990 0.085 Uiso 0.392(7) 1 calc PR B 2
C33B C 0.6585(9) 0.4865(8) 0.4904(5) 0.120(7) Uiso 0.392(7) 1 d PG B 2
H33B H 0.6755 0.5115 0.5233 0.144 Uiso 0.392(7) 1 calc PR B 2
C34B C 0.6615(9) 0.3943(8) 0.5156(4) 0.086(5) Uiso 0.392(7) 1 d PG B 2
H34B H 0.6805 0.3575 0.5655 0.103 Uiso 0.392(7) 1 calc PR B 2
C35 C 0.6338(3) 0.0284(3) 0.8266(2) 0.0469(12) Uani 1 1 d . . .
H35 H 0.6201 -0.0183 0.8614 0.056 Uiso 1 1 calc R . .
C36 C 0.6411(3) 0.0275(3) 0.7557(2) 0.0489(13) Uani 1 1 d . . .
H36 H 0.6329 -0.0213 0.7440 0.059 Uiso 1 1 calc R . .
C37 C 0.6731(4) 0.1574(4) 0.7228(2) 0.0578(14) Uani 1 1 d . . .
H37 H 0.6883 0.2027 0.6877 0.069 Uiso 1 1 calc R . .
C38 C 0.6663(3) 0.1612(4) 0.7934(2) 0.0551(14) Uani 1 1 d . . .
H38 H 0.6757 0.2097 0.8047 0.066 Uiso 1 1 calc R . .
C39 C 0.1296(4) -0.2222(4) 1.0439(3) 0.0625(15) Uani 1 1 d . . .
H39 H 0.1310 -0.2009 1.0838 0.075 Uiso 1 1 calc R . .
C40 C 0.1202(4) -0.3072(4) 1.0556(3) 0.0715(16) Uani 1 1 d . . .
H40 H 0.1138 -0.3417 1.1027 0.086 Uiso 1 1 calc R . .
C41 C 0.1202(4) -0.3410(4) 0.9980(3) 0.0683(16) Uani 1 1 d . . .
H41 H 0.1149 -0.3988 1.0054 0.082 Uiso 1 1 calc R . .
C42 C 0.1281(4) -0.2883(4) 0.9301(3) 0.0731(16) Uani 1 1 d . . .
H42 H 0.1280 -0.3108 0.8907 0.088 Uiso 1 1 calc R . .
C43 C 0.1364(4) -0.2025(3) 0.9172(3) 0.0577(14) Uani 1 1 d . . .
H43 H 0.1415 -0.1680 0.8697 0.069 Uiso 1 1 calc R . .
C44 C 0.1370(3) -0.1677(3) 0.9748(2) 0.0411(11) Uani 1 1 d . . .
C45 C 0.1430(3) -0.0723(3) 0.9587(2) 0.0383(11) Uani 1 1 d . . .
C46 C 0.1355(3) -0.0329(3) 1.0147(2) 0.0447(12) Uani 1 1 d . . .
H46 H 0.1327 -0.0709 1.0616 0.054 Uiso 1 1 calc R . .
C47 C 0.1315(3) 0.0587(3) 1.0086(2) 0.0387(11) Uani 1 1 d . . .
C48 C 0.1209(3) 0.0890(3) 1.0751(2) 0.0487(12) Uani 1 1 d . . .
H48A H 0.1785 0.0961 1.0873 0.073 Uiso 1 1 calc R . .
H48B H 0.1131 0.0409 1.1157 0.073 Uiso 1 1 calc R . .
H48C H 0.0643 0.1498 1.0653 0.073 Uiso 1 1 calc R . .
C49 C 0.1404(3) 0.2546(3) 0.8704(2) 0.0405(11) Uani 1 1 d . . .
C50 C 0.1357(3) 0.3513(3) 0.8535(2) 0.0443(12) Uani 1 1 d . . .
C51 C 0.0940(4) 0.4083(4) 0.8982(3) 0.0629(14) Uani 1 1 d . . .
H51 H 0.0683 0.3853 0.9404 0.075 Uiso 1 1 calc R . .
C52 C 0.0920(5) 0.5001(4) 0.8778(3) 0.0847(19) Uani 1 1 d . . .
H52 H 0.0637 0.5391 0.9067 0.102 Uiso 1 1 calc R . .
C53 C 0.1300(5) 0.5342(4) 0.8173(4) 0.087(2) Uani 1 1 d . . .
H53 H 0.1291 0.5953 0.8056 0.105 Uiso 1 1 calc R . .
C54 C 0.1696(4) 0.4791(4) 0.7733(3) 0.0809(18) Uani 1 1 d . . .
H54 H 0.1951 0.5030 0.7313 0.097 Uiso 1 1 calc R . .
C55 C 0.1721(4) 0.3885(4) 0.7906(3) 0.0609(14) Uani 1 1 d . . .
H55 H 0.1983 0.3518 0.7598 0.073 Uiso 1 1 calc R . .
C56 C 0.1033(4) -0.2047(3) 0.4652(3) 0.0560(14) Uani 1 1 d . . .
H56 H 0.0912 -0.1770 0.4139 0.067 Uiso 1 1 calc R . .
C57 C 0.1038(4) -0.2938(4) 0.4971(3) 0.0729(16) Uani 1 1 d . . .
H57 H 0.0914 -0.3255 0.4677 0.088 Uiso 1 1 calc R . .
C58 C 0.1227(4) -0.3368(4) 0.5729(3) 0.0722(16) Uani 1 1 d . . .
H58 H 0.1236 -0.3975 0.5950 0.087 Uiso 1 1 calc R . .
C59 C 0.1401(4) -0.2878(4) 0.6152(3) 0.0663(15) Uani 1 1 d . . .
H59 H 0.1539 -0.3161 0.6664 0.080 Uiso 1 1 calc R . .
C60 C 0.1371(3) -0.1981(3) 0.5822(2) 0.0510(13) Uani 1 1 d . . .
H60 H 0.1467 -0.1652 0.6117 0.061 Uiso 1 1 calc R . .
C61 C 0.1203(3) -0.1550(3) 0.5067(2) 0.0405(11) Uani 1 1 d . . .
C62 C 0.1191(3) -0.0583(3) 0.4729(2) 0.0385(11) Uani 1 1 d . . .
C63 C 0.1075(3) -0.0164(3) 0.3981(2) 0.0437(12) Uani 1 1 d . . .
H63 H 0.1034 -0.0536 0.3703 0.052 Uiso 1 1 calc R . .
C64 C 0.1008(3) 0.0756(3) 0.3576(2) 0.0422(12) Uani 1 1 d . . .
C65 C 0.0787(4) 0.1110(3) 0.2750(2) 0.0735(17) Uani 1 1 d . . .
H65A H 0.0828 0.0588 0.2586 0.110 Uiso 1 1 calc R . .
H65B H 0.1254 0.1345 0.2534 0.110 Uiso 1 1 calc R . .
H65C H 0.0136 0.1625 0.2601 0.110 Uiso 1 1 calc R . .
C66 C 0.1146(3) 0.2704(3) 0.3962(3) 0.0470(12) Uani 1 1 d . . .
C67A C 0.1123(5) 0.3662(4) 0.3654(4) 0.051(5) Uiso 0.608(7) 1 d PGU B 1
C68A C 0.0922(6) 0.4171(6) 0.2900(4) 0.058(3) Uiso 0.608(7) 1 d PGU B 1
H68A H 0.0797 0.3898 0.2570 0.070 Uiso 0.608(7) 1 calc PR B 1
C69A C 0.0906(6) 0.5087(6) 0.2640(3) 0.089(5) Uiso 0.608(7) 1 d PGU B 1
H69A H 0.0772 0.5428 0.2136 0.107 Uiso 0.608(7) 1 calc PR B 1
C70A C 0.1092(6) 0.5494(5) 0.3134(5) 0.127(6) Uiso 0.608(7) 1 d PGU B 1
H70A H 0.1082 0.6107 0.2960 0.152 Uiso 0.608(7) 1 calc PR B 1
C71A C 0.1293(6) 0.4985(6) 0.3888(4) 0.102(4) Uiso 0.608(7) 1 d PGU B 1
H71A H 0.1417 0.5258 0.4218 0.122 Uiso 0.608(7) 1 calc PR B 1
C72A C 0.1308(6) 0.4069(5) 0.4148(3) 0.080(3) Uiso 0.608(7) 1 d PGU B 1
H72A H 0.1443 0.3728 0.4653 0.095 Uiso 0.608(7) 1 calc PR B 1
C67B C 0.1006(9) 0.3685(6) 0.3618(6) 0.063(10) Uiso 0.392(7) 1 d PGU B 2
C68B C 0.1184(9) 0.3993(8) 0.2891(6) 0.064(5) Uiso 0.392(7) 1 d PGU B 2
H68B H 0.1367 0.3570 0.2619 0.076 Uiso 0.392(7) 1 calc PR B 2
C69B C 0.1088(9) 0.4934(9) 0.2570(5) 0.081(7) Uiso 0.392(7) 1 d PGU B 2
H69B H 0.1207 0.5141 0.2083 0.098 Uiso 0.392(7) 1 calc PR B 2
C70B C 0.0814(9) 0.5567(7) 0.2975(6) 0.078(5) Uiso 0.392(7) 1 d PGU B 2
H70B H 0.0750 0.6197 0.2760 0.093 Uiso 0.392(7) 1 calc PR B 2
C71B C 0.0637(8) 0.5259(7) 0.3702(5) 0.072(4) Uiso 0.392(7) 1 d PGU B 2
H71B H 0.0453 0.5682 0.3974 0.087 Uiso 0.392(7) 1 calc PR B 2
C72B C 0.0732(8) 0.4318(8) 0.4023(5) 0.066(4) Uiso 0.392(7) 1 d PGU B 2
H72B H 0.0613 0.4112 0.4510 0.079 Uiso 0.392(7) 1 calc PR B 2
C73 C 0.1417(3) 0.0186(3) 0.7296(2) 0.0491(13) Uani 1 1 d . . .
H73 H 0.1329 -0.0303 0.7659 0.059 Uiso 1 1 calc R . .
C74 C 0.1333(3) 0.0227(3) 0.6574(2) 0.0436(12) Uani 1 1 d . . .
H74 H 0.1191 -0.0233 0.6459 0.052 Uiso 1 1 calc R . .
C75 C 0.1672(3) 0.1539(4) 0.6234(2) 0.0564(14) Uani 1 1 d . . .
H75 H 0.1782 0.2018 0.5876 0.068 Uiso 1 1 calc R . .
C76 C 0.1741(3) 0.1486(4) 0.6963(2) 0.0559(14) Uani 1 1 d . . .
H76 H 0.1878 0.1945 0.7081 0.067 Uiso 1 1 calc R . .

loop_
_atom_site_aniso_label
_atom_site_aniso_U_11
_atom_site_aniso_U_22
_atom_site_aniso_U_33
_atom_site_aniso_U_23
_atom_site_aniso_U_13
_atom_site_aniso_U_12
Cu1 0.0582(4) 0.0530(4) 0.0333(3) -0.0216(3) 0.0101(3) -0.0328(3)
Cu2 0.0656(4) 0.0611(4) 0.0336(3) -0.0233(3) 0.0121(3) -0.0395(3)
Cu3 0.0629(4) 0.0559(4) 0.0327(3) -0.0226(3) 0.0113(3) -0.0367(3)
Cu4 0.0656(4) 0.0493(4) 0.0310(3) -0.0175(3) 0.0096(3) -0.0347(3)
Cl1 0.1021(12) 0.0644(10) 0.0395(8) -0.0227(7) 0.0109(8) -0.0451(10)
Cl2 0.1271(15) 0.0670(11) 0.0397(8) -0.0210(8) 0.0158(9) -0.0571(11)
Cl3 0.0695(10) 0.0739(11) 0.0641(9) -0.0299(9) 0.0194(8) -0.0384(9)
Cl4 0.0661(10) 0.0689(10) 0.0612(9) -0.0306(8) 0.0101(8) -0.0377(9)
O1 0.054(2) 0.0434(19) 0.0264(16) -0.0137(14) 0.0083(14) -0.0244(16)
O2 0.069(2) 0.053(2) 0.0306(17) -0.0182(15) 0.0080(15) -0.0354(18)
O3 0.069(2) 0.059(2) 0.0276(16) -0.0195(16) 0.0078(15) -0.0373(18)
O4 0.083(2) 0.064(2) 0.0367(19) -0.0255(17) 0.0212(17) -0.048(2)
O5 0.067(2) 0.055(2) 0.0307(17) -0.0224(16) 0.0144(15) -0.0391(18)
O6 0.066(2) 0.052(2) 0.0345(17) -0.0189(16) 0.0098(15) -0.0338(18)
O7 0.061(2) 0.0439(19) 0.0315(16) -0.0148(15) 0.0065(15) -0.0288(17)
O8 0.078(2) 0.052(2) 0.0342(18) -0.0187(16) 0.0114(16) -0.0392(18)
O9 0.187(5) 0.116(4) 0.130(4) -0.050(3) 0.044(3) -0.122(4)
O10 0.188(5) 0.142(4) 0.070(3) -0.037(3) 0.062(3) -0.102(4)
O11 0.180(5) 0.138(4) 0.070(3) -0.045(3) -0.011(3) -0.093(4)
O12A 0.118(9) 0.059(6) 0.085(6) -0.016(5) -0.031(6) 0.004(6)
O12B 0.126(14) 0.126(18) 0.061(9) -0.058(11) 0.020(9) -0.033(12)
O13 0.226(6) 0.165(5) 0.067(3) -0.053(3) 0.078(3) -0.126(4)
O14 0.163(4) 0.095(3) 0.116(3) -0.031(3) 0.033(3) -0.096(3)
O15A 0.138(9) 0.099(8) 0.067(6) -0.043(6) -0.005(6) -0.023(7)
O15B 0.116(15) 0.056(10) 0.091(10) 0.001(8) -0.001(10) -0.019(9)
O16 0.230(6) 0.184(5) 0.081(3) -0.069(3) 0.017(3) -0.148(5)
O17A 0.070(6) 0.196(17) 0.068(6) -0.088(10) 0.018(5) -0.042(9)
O18A 0.135(7) 0.061(6) 0.109(10) 0.016(6) 0.022(7) -0.047(5)
O17B 0.073(9) 0.089(12) 0.055(8) -0.033(7) 0.027(6) -0.054(9)
O18B 0.166(14) 0.082(10) 0.18(2) -0.073(13) 0.092(15) -0.106(10)
O19 0.070(3) 0.085(3) 0.143(4) -0.016(3) 0.005(3) -0.033(3)
O20 0.185(5) 0.158(5) 0.081(3) -0.071(3) 0.006(3) -0.051(4)
O21 0.139(4) 0.139(4) 0.067(3) -0.041(3) 0.027(3) -0.061(3)
O22 0.137(4) 0.070(3) 0.263(6) -0.067(4) 0.012(4) -0.061(3)
O23 0.065(3) 0.076(3) 0.154(4) -0.050(3) 0.013(3) -0.030(2)
O24A 0.069(6) 0.155(14) 0.078(8) -0.076(8) 0.015(6) -0.061(9)
O24B 0.073(9) 0.105(16) 0.029(6) -0.015(8) 0.000(6) -0.037(10)
N1 0.043(2) 0.046(2) 0.036(2) -0.0209(19) 0.0099(18) -0.024(2)
N2 0.061(3) 0.048(3) 0.035(2) -0.023(2) 0.0100(19) -0.030(2)
N3 0.048(2) 0.047(3) 0.034(2) -0.010(2) 0.0099(18) -0.028(2)
N4 0.067(3) 0.060(3) 0.026(2) -0.009(2) 0.0124(19) -0.036(2)
N5 0.043(2) 0.049(3) 0.036(2) -0.023(2) 0.0070(18) -0.026(2)
N6 0.057(3) 0.047(3) 0.036(2) -0.025(2) 0.0085(19) -0.029(2)
N7 0.049(2) 0.044(2) 0.028(2) -0.0105(19) 0.0041(17) -0.025(2)
N8 0.069(3) 0.045(3) 0.032(2) -0.009(2) 0.0047(19) -0.034(2)
N9 0.044(2) 0.051(3) 0.035(2) -0.021(2) 0.0112(18) -0.027(2)
N10 0.048(2) 0.058(3) 0.045(2) -0.023(2) 0.0071(19) -0.036(2)
N11 0.049(2) 0.056(3) 0.034(2) -0.022(2) 0.0124(18) -0.036(2)
N12 0.052(2) 0.055(3) 0.029(2) -0.018(2) 0.0121(18) -0.035(2)
C1 0.059(3) 0.044(3) 0.048(3) -0.020(3) 0.017(2) -0.028(3)
C2 0.071(4) 0.066(4) 0.054(3) -0.019(3) 0.015(3) -0.038(3)
C3 0.067(4) 0.067(4) 0.071(4) -0.030(3) 0.013(3) -0.042(3)
C4 0.075(4) 0.054(4) 0.067(4) -0.034(3) 0.010(3) -0.034(3)
C5 0.067(3) 0.053(3) 0.040(3) -0.027(3) 0.017(2) -0.032(3)
C6 0.033(3) 0.043(3) 0.046(3) -0.016(2) 0.001(2) -0.019(2)
C7 0.035(3) 0.049(3) 0.034(3) -0.018(2) 0.002(2) -0.018(2)
C8 0.061(3) 0.055(3) 0.034(3) -0.021(2) 0.013(2) -0.033(3)
C9 0.054(3) 0.058(3) 0.033(3) -0.023(2) 0.011(2) -0.034(3)
C10 0.133(5) 0.079(4) 0.048(3) -0.038(3) 0.034(3) -0.066(4)
C11 0.040(3) 0.047(3) 0.043(3) -0.022(3) 0.003(2) -0.022(2)
C18 0.096(4) 0.062(4) 0.043(3) -0.018(3) 0.005(3) -0.045(3)
C19 0.108(5) 0.076(4) 0.066(4) -0.032(3) 0.010(3) -0.059(4)
C20 0.101(5) 0.075(4) 0.073(4) -0.017(4) 0.005(4) -0.057(4)
C21 0.112(5) 0.084(4) 0.050(3) -0.010(3) 0.004(3) -0.064(4)
C22 0.079(4) 0.058(4) 0.036(3) -0.007(3) -0.005(3) -0.043(3)
C23 0.049(3) 0.054(3) 0.039(3) -0.017(2) 0.005(2) -0.033(3)
C24 0.043(3) 0.055(3) 0.031(3) -0.017(2) 0.010(2) -0.027(2)
C25 0.062(3) 0.046(3) 0.036(3) -0.019(2) 0.007(2) -0.027(3)
C26 0.045(3) 0.052(3) 0.033(3) -0.017(2) 0.006(2) -0.022(3)
C27 0.071(4) 0.055(3) 0.036(3) -0.014(2) 0.008(2) -0.024(3)
C28 0.058(3) 0.053(3) 0.052(3) -0.026(3) 0.020(3) -0.034(3)
C35 0.058(3) 0.051(3) 0.046(3) -0.023(3) 0.010(2) -0.031(3)
C36 0.068(3) 0.060(3) 0.029(3) -0.020(3) 0.006(2) -0.034(3)
C37 0.089(4) 0.087(4) 0.037(3) -0.027(3) 0.023(3) -0.070(3)
C38 0.077(4) 0.078(4) 0.045(3) -0.033(3) 0.018(3) -0.057(3)
C39 0.099(4) 0.072(4) 0.049(3) -0.031(3) 0.030(3) -0.060(4)
C40 0.097(5) 0.078(4) 0.066(4) -0.029(3) 0.035(3) -0.060(4)
C41 0.084(4) 0.071(4) 0.080(4) -0.040(4) 0.032(3) -0.051(3)
C42 0.096(5) 0.074(4) 0.078(4) -0.047(4) 0.024(3) -0.048(4)
C43 0.086(4) 0.057(3) 0.056(3) -0.034(3) 0.026(3) -0.044(3)
C44 0.037(3) 0.051(3) 0.048(3) -0.025(3) 0.010(2) -0.024(2)
C45 0.040(3) 0.049(3) 0.038(3) -0.021(2) 0.007(2) -0.026(2)
C46 0.056(3) 0.050(3) 0.035(3) -0.018(2) 0.008(2) -0.026(3)
C47 0.036(3) 0.054(3) 0.037(3) -0.025(2) 0.005(2) -0.022(2)
C48 0.055(3) 0.052(3) 0.041(3) -0.024(2) 0.009(2) -0.019(3)
C49 0.040(3) 0.048(3) 0.040(3) -0.021(3) 0.002(2) -0.020(2)
C50 0.054(3) 0.042(3) 0.039(3) -0.014(2) -0.004(2) -0.022(3)
C51 0.082(4) 0.058(4) 0.059(3) -0.027(3) 0.007(3) -0.034(3)
C52 0.122(6) 0.056(4) 0.085(5) -0.039(4) -0.003(4) -0.034(4)
C53 0.131(6) 0.064(4) 0.080(5) -0.016(4) -0.006(4) -0.059(4)
C54 0.120(5) 0.067(4) 0.064(4) -0.012(3) 0.013(4) -0.055(4)
C55 0.075(4) 0.055(4) 0.062(3) -0.020(3) 0.007(3) -0.036(3)
C56 0.087(4) 0.044(3) 0.046(3) -0.012(3) -0.003(3) -0.039(3)
C57 0.101(5) 0.065(4) 0.073(4) -0.026(3) 0.000(3) -0.052(4)
C58 0.088(4) 0.054(4) 0.084(4) -0.013(3) 0.007(3) -0.046(3)
C59 0.086(4) 0.055(4) 0.055(3) -0.012(3) 0.000(3) -0.032(3)
C60 0.076(4) 0.041(3) 0.040(3) -0.013(2) 0.000(3) -0.029(3)
C61 0.040(3) 0.045(3) 0.038(3) -0.011(2) 0.005(2) -0.022(2)
C62 0.042(3) 0.045(3) 0.034(3) -0.014(2) 0.008(2) -0.024(2)
C63 0.062(3) 0.045(3) 0.037(3) -0.021(2) 0.007(2) -0.030(3)
C64 0.059(3) 0.054(3) 0.025(2) -0.015(2) 0.010(2) -0.033(3)
C65 0.135(5) 0.070(4) 0.036(3) -0.014(3) 0.003(3) -0.065(4)
C66 0.058(3) 0.038(3) 0.043(3) -0.007(2) 0.005(2) -0.022(3)
C73 0.081(4) 0.052(3) 0.030(3) -0.015(2) 0.015(2) -0.043(3)
C74 0.067(3) 0.049(3) 0.031(3) -0.019(2) 0.011(2) -0.036(3)
C75 0.088(4) 0.077(4) 0.044(3) -0.033(3) 0.028(3) -0.065(3)
C76 0.087(4) 0.078(4) 0.037(3) -0.028(3) 0.021(3) -0.060(3)

loop_
_atom_type_symbol
_atom_type_description
_atom_type_scat_dispersion_real
_atom_type_scat_dispersion_imag
_atom_type_scat_source
Cu Cu 0.3201 1.2651 'International Tables Vol C Tables 4.2.6.8 and 6.1.1.4'
Cl Cl 0.1484 0.1585 'International Tables Vol C Tables 4.2.6.8 and 6.1.1.4'
O O 0.0106 0.0060 'International Tables Vol C Tables 4.2.6.8 and 6.1.1.4'
N N 0.0061 0.0033 'International Tables Vol C Tables 4.2.6.8 and 6.1.1.4'
H H 0.0000 0.0000 'International Tables Vol C Tables 4.2.6.8 and 6.1.1.4'
C C 0.0033 0.0016 'International Tables Vol C Tables 4.2.6.8 and 6.1.1.4'

loop_
_geom_angle_atom_site_label_1
_geom_angle_atom_site_label_2
_geom_angle_atom_site_label_3
_geom_angle
_geom_angle_site_symmetry_1
_geom_angle_site_symmetry_3
_geom_angle_publ_flag
O1 Cu1 N1 94.07(14) . . ?
O1 Cu1 O2 175.87(12) . . ?
N1 Cu1 O2 82.19(13) . . ?
O1 Cu1 N9 92.04(13) . . ?
N1 Cu1 N9 173.82(16) . . ?
O2 Cu1 N9 91.67(13) . . ?
O3 Cu2 N3 93.95(14) . . ?
O3 Cu2 O4 175.01(12) . . ?
N3 Cu2 O4 81.67(14) . . ?
O3 Cu2 N10 92.49(13) . . ?
N3 Cu2 N10 173.53(16) . . ?
O4 Cu2 N10 91.87(14) . . ?
O5 Cu3 N5 93.80(14) . . ?
O5 Cu3 O6 174.57(12) . . ?
N5 Cu3 O6 82.03(13) . . ?
O5 Cu3 N11 92.90(13) . . ?
N5 Cu3 N11 173.27(16) . . ?
O6 Cu3 N11 91.24(13) . . ?
O7 Cu4 N7 94.45(13) . . ?
O7 Cu4 O8 175.64(12) . . ?
N7 Cu4 O8 81.71(13) . . ?
O7 Cu4 N12 91.68(13) . . ?
N7 Cu4 N12 173.70(15) . . ?
O8 Cu4 N12 92.11(13) . . ?
O9 Cl1 O10 107.8(3) . . ?
O9 Cl1 O12A 122.9(9) . . ?
O10 Cl1 O12A 102.8(8) . . ?
O9 Cl1 O11 108.5(3) . . ?
O10 Cl1 O11 110.5(3) . . ?
O12A Cl1 O11 103.9(7) . . ?
O9 Cl1 O12B 90.4(14) . . ?
O10 Cl1 O12B 120.2(10) . . ?
O11 Cl1 O12B 116.6(9) . . ?
O15B Cl2 O14 133.9(13) . . ?
O15B Cl2 O16 95.3(13) . . ?
O14 Cl2 O16 107.9(3) . . ?
O15B Cl2 O13 98.1(10) . . ?
O14 Cl2 O13 109.2(3) . . ?
O16 Cl2 O13 110.9(3) . . ?
O14 Cl2 O15A 99.8(9) . . ?
O16 Cl2 O15A 114.4(6) . . ?
O13 Cl2 O15A 113.8(7) . . ?
O17B Cl3 O19 102.2(11) . . ?
O17B Cl3 O18B 111.3(8) . . ?
O19 Cl3 O18B 102.3(13) . . ?
O17B Cl3 O20 92.4(10) . . ?
O19 Cl3 O20 109.2(3) . . ?
O18B Cl3 O20 135.3(17) . . ?
O19 Cl3 O17A 113.3(8) . . ?
O18B Cl3 O17A 81.7(7) . . ?
O20 Cl3 O17A 112.3(8) . . ?
O17B Cl3 O18A 136.9(9) . . ?
O19 Cl3 O18A 114.6(5) . . ?
O20 Cl3 O18A 95.7(9) . . ?
O17A Cl3 O18A 110.5(7) . . ?
O22 Cl4 O23 111.6(3) . . ?
O22 Cl4 O21 108.0(3) . . ?
O23 Cl4 O21 109.3(3) . . ?
O22 Cl4 O24B 93.6(12) . . ?
O23 Cl4 O24B 115.7(12) . . ?
O21 Cl4 O24B 117.3(11) . . ?
O22 Cl4 O24A 122.4(9) . . ?
O23 Cl4 O24A 105.8(8) . . ?
O21 Cl4 O24A 98.6(8) . . ?
C7 O1 Cu1 125.3(3) . . ?
C11 O2 Cu1 113.4(3) . . ?
C24 O3 Cu2 125.3(3) . . ?
C28 O4 Cu2 113.5(3) . . ?
C45 O5 Cu3 125.1(3) . . ?
C49 O6 Cu3 113.0(3) . . ?
C62 O7 Cu4 125.4(3) . . ?
C66 O8 Cu4 114.1(3) . . ?
C9 N1 N2 120.2(3) . . ?
C9 N1 Cu1 128.4(3) . . ?
N2 N1 Cu1 111.1(2) . . ?
C11 N2 N1 115.2(3) . . ?
C11 N2 H2N 122.4 . . ?
N1 N2 H2N 122.4 . . ?
C26 N3 N4 119.8(4) . . ?
C26 N3 Cu2 128.6(3) . . ?
N4 N3 Cu2 111.5(3) . . ?
C28 N4 N3 114.8(4) . . ?
C28 N4 H4N 122.6 . . ?
N3 N4 H4N 122.6 . . ?
C47 N5 N6 120.0(3) . . ?
C47 N5 Cu3 129.3(3) . . ?
N6 N5 Cu3 110.6(3) . . ?
C49 N6 N5 116.1(3) . . ?
C49 N6 H6N 121.9 . . ?
N5 N6 H6N 121.9 . . ?
C64 N7 N8 120.3(3) . . ?
C64 N7 Cu4 127.9(3) . . ?
N8 N7 Cu4 111.6(2) . . ?
C66 N8 N7 114.7(3) . . ?
C66 N8 H8N 122.6 . . ?
N7 N8 H8N 122.6 . . ?
C38 N9 C35 116.9(4) . . ?
C38 N9 Cu1 120.7(3) . . ?
C35 N9 Cu1 122.4(3) . . ?
C36 N10 C37 116.0(4) . . ?
C36 N10 Cu2 122.3(3) . . ?
C37 N10 Cu2 121.2(3) . . ?
C76 N11 C73 116.0(4) . . ?
C76 N11 Cu3 121.1(3) . . ?
C73 N11 Cu3 121.9(3) . . ?
C74 N12 C75 116.8(4) . . ?
C74 N12 Cu4 123.1(3) . . ?
C75 N12 Cu4 120.1(3) . . ?
C2 C1 C6 120.3(4) . . ?
C2 C1 H1 119.9 . . ?
C6 C1 H1 119.9 . . ?
C1 C2 C3 121.0(5) . . ?
C1 C2 H2 119.5 . . ?
C3 C2 H2 119.5 . . ?
C4 C3 C2 118.9(5) . . ?
C4 C3 H3 120.6 . . ?
C2 C3 H3 120.6 . . ?
C3 C4 C5 120.9(5) . . ?
C3 C4 H4 119.5 . . ?
C5 C4 H4 119.5 . . ?
C4 C5 C6 120.6(4) . . ?
C4 C5 H5 119.7 . . ?
C6 C5 H5 119.7 . . ?
C1 C6 C5 118.4(4) . . ?
C1 C6 C7 122.5(4) . . ?
C5 C6 C7 119.1(4) . . ?
O1 C7 C8 125.0(4) . . ?
O1 C7 C6 115.0(4) . . ?
C8 C7 C6 119.9(4) . . ?
C7 C8 C9 127.0(4) . . ?
C7 C8 H8 116.5 . . ?
C9 C8 H8 116.5 . . ?
N1 C9 C8 119.8(4) . . ?
N1 C9 C10 122.3(4) . . ?
C8 C9 C10 117.9(4) . . ?
C9 C10 H10A 109.5 . . ?
C9 C10 H10B 109.5 . . ?
H10A C10 H10B 109.5 . . ?
C9 C10 H10C 109.5 . . ?
H10A C10 H10C 109.5 . . ?
H10B C10 H10C 109.5 . . ?
O2 C11 N2 118.1(4) . . ?
O2 C11 C12B 119.1(6) . . ?
N2 C11 C12B 122.7(5) . . ?
O2 C11 C12A 120.7(4) . . ?
N2 C11 C12A 121.1(4) . . ?
C13A C12A C17A 120.0 . . ?
C13A C12A C11 118.8(4) . . ?
C17A C12A C11 121.1(4) . . ?
C12A C13A C14A 120.0 . . ?
C12A C13A H13A 120.0 . . ?
C14A C13A H13A 120.0 . . ?
C15A C14A C13A 120.0 . . ?
C15A C14A H14A 120.0 . . ?
C13A C14A H14A 120.0 . . ?
C14A C15A C16A 120.0 . . ?
C14A C15A H15A 120.0 . . ?
C16A C15A H15A 120.0 . . ?
C17A C16A C15A 120.0 . . ?
C17A C16A H16A 120.0 . . ?
C15A C16A H16A 120.0 . . ?
C16A C17A C12A 120.0 . . ?
C16A C17A H17A 120.0 . . ?
C12A C17A H17A 120.0 . . ?
C13B C12B C17B 120.0 . . ?
C17B C12B C11 122.8(7) . . ?
C14B C13B C12B 120.0 . . ?
C14B C13B H13B 120.0 . . ?
C12B C13B H13B 120.0 . . ?
C13B C14B C15B 120.0 . . ?
C13B C14B H14B 120.0 . . ?
C15B C14B H14B 120.0 . . ?
C16B C15B C14B 120.0 . . ?
C16B C15B H15B 120.0 . . ?
C14B C15B H15B 120.0 . . ?
C15B C16B C17B 120.0 . . ?
C15B C16B H16B 120.0 . . ?
C17B C16B H16B 120.0 . . ?
C16B C17B C12B 120.0 . . ?
C16B C17B H17B 120.0 . . ?
C12B C17B H17B 120.0 . . ?
C19 C18 C23 121.2(5) . . ?
C19 C18 H18 119.4 . . ?
C23 C18 H18 119.4 . . ?
C20 C19 C18 120.6(5) . . ?
C20 C19 H19 119.7 . . ?
C18 C19 H19 119.7 . . ?
C19 C20 C21 119.2(5) . . ?
C19 C20 H20 120.4 . . ?
C21 C20 H20 120.4 . . ?
C22 C21 C20 120.5(5) . . ?
C22 C21 H21 119.7 . . ?
C20 C21 H21 119.7 . . ?
C21 C22 C23 121.4(5) . . ?
C21 C22 H22 119.3 . . ?
C23 C22 H22 119.3 . . ?
C22 C23 C18 117.1(4) . . ?
C22 C23 C24 120.3(4) . . ?
C18 C23 C24 122.6(4) . . ?
O3 C24 C25 124.3(4) . . ?
O3 C24 C23 114.8(4) . . ?
C25 C24 C23 120.8(4) . . ?
C24 C25 C26 128.0(4) . . ?
C24 C25 H25 116.0 . . ?
C26 C25 H25 116.0 . . ?
N3 C26 C25 119.4(4) . . ?
N3 C26 C27 121.0(4) . . ?
C25 C26 C27 119.6(4) . . ?
C26 C27 H27A 109.5 . . ?
C26 C27 H27B 109.5 . . ?
H27A C27 H27B 109.5 . . ?
C26 C27 H27C 109.5 . . ?
H27A C27 H27C 109.5 . . ?
H27B C27 H27C 109.5 . . ?
O4 C28 N4 118.3(4) . . ?
O4 C28 C29B 116.8(6) . . ?
N4 C28 C29B 123.8(6) . . ?
O4 C28 C29A 123.6(5) . . ?
N4 C28 C29A 117.8(5) . . ?
C30A C29A C34A 120.0 . . ?
C30A C29A C28 124.2(5) . . ?
C34A C29A C28 115.7(5) . . ?
C29A C30A C31A 120.0 . . ?
C29A C30A H30A 120.0 . . ?
C31A C30A H30A 120.0 . . ?
C32A C31A C30A 120.0 . . ?
C32A C31A H31A 120.0 . . ?
C30A C31A H31A 120.0 . . ?
C31A C32A C33A 120.0 . . ?
C31A C32A H32A 120.0 . . ?
C33A C32A H32A 120.0 . . ?
C34A C33A C32A 120.0 . . ?
C34A C33A H33A 120.0 . . ?
C32A C33A H33A 120.0 . . ?
C33A C34A C29A 120.0 . . ?
C33A C34A H34A 120.0 . . ?
C29A C34A H34A 120.0 . . ?
C30B C29B C34B 120.0 . . ?
C30B C29B C28 121.0(7) . . ?
C34B C29B C28 118.7(7) . . ?
C31B C30B C29B 120.0 . . ?
C31B C30B H30B 120.0 . . ?
C29B C30B H30B 120.0 . . ?
C30B C31B C32B 120.0 . . ?
C30B C31B H31B 120.0 . . ?
C32B C31B H31B 120.0 . . ?
C33B C32B C31B 120.0 . . ?
C33B C32B H32B 120.0 . . ?
C31B C32B H32B 120.0 . . ?
C32B C33B C34B 120.0 . . ?
C32B C33B H33B 120.0 . . ?
C34B C33B H33B 120.0 . . ?
C33B C34B C29B 120.0 . . ?
C33B C34B H34B 120.0 . . ?
C29B C34B H34B 120.0 . . ?
N9 C35 C36 119.5(4) . . ?
N9 C35 H35 120.2 . . ?
C36 C35 H35 120.2 . . ?
N10 C36 C35 124.0(4) . . ?
N10 C36 H36 118.0 . . ?
C35 C36 H36 118.0 . . ?
N10 C37 C38 122.1(4) . . ?
N10 C37 H37 119.0 . . ?
C38 C37 H37 119.0 . . ?
N9 C38 C37 121.5(4) . . ?
N9 C38 H38 119.3 . . ?
C37 C38 H38 119.3 . . ?
C44 C39 C40 121.9(5) . . ?
C44 C39 H39 119.0 . . ?
C40 C39 H39 119.0 . . ?
C41 C40 C39 120.0(5) . . ?
C41 C40 H40 120.0 . . ?
C39 C40 H40 120.0 . . ?
C42 C41 C40 118.3(5) . . ?
C42 C41 H41 120.8 . . ?
C40 C41 H41 120.8 . . ?
C41 C42 C43 122.4(5) . . ?
C41 C42 H42 118.8 . . ?
C43 C42 H42 118.8 . . ?
C42 C43 C44 120.0(5) . . ?
C42 C43 H43 120.0 . . ?
C44 C43 H43 120.0 . . ?
C39 C44 C43 117.3(4) . . ?
C39 C44 C45 123.8(4) . . ?
C43 C44 C45 118.8(4) . . ?
O5 C45 C46 125.4(4) . . ?
O5 C45 C44 115.3(4) . . ?
C46 C45 C44 119.3(4) . . ?
C45 C46 C47 127.2(4) . . ?
C45 C46 H46 116.4 . . ?
C47 C46 H46 116.4 . . ?
N5 C47 C46 118.8(4) . . ?
N5 C47 C48 122.1(4) . . ?
C46 C47 C48 119.1(4) . . ?
C47 C48 H48A 109.5 . . ?
C47 C48 H48B 109.5 . . ?
H48A C48 H48B 109.5 . . ?
C47 C48 H48C 109.5 . . ?
H48A C48 H48C 109.5 . . ?
H48B C48 H48C 109.5 . . ?
O6 C49 N6 118.1(4) . . ?
O6 C49 C50 119.5(4) . . ?
N6 C49 C50 122.4(4) . . ?
C55 C50 C51 119.2(4) . . ?
C55 C50 C49 118.9(4) . . ?
C51 C50 C49 121.9(4) . . ?
C52 C51 C50 118.2(5) . . ?
C52 C51 H51 120.9 . . ?
C50 C51 H51 120.9 . . ?
C53 C52 C51 121.8(6) . . ?
C53 C52 H52 119.1 . . ?
C51 C52 H52 119.1 . . ?
C52 C53 C54 120.0(6) . . ?
C52 C53 H53 120.0 . . ?
C54 C53 H53 120.0 . . ?
C53 C54 C55 120.3(5) . . ?
C53 C54 H54 119.9 . . ?
C55 C54 H54 119.9 . . ?
C54 C55 C50 120.5(5) . . ?
C54 C55 H55 119.7 . . ?
C50 C55 H55 119.7 . . ?
C57 C56 C61 121.8(5) . . ?
C57 C56 H56 119.1 . . ?
C61 C56 H56 119.1 . . ?
C56 C57 C58 120.1(5) . . ?
C56 C57 H57 119.9 . . ?
C58 C57 H57 119.9 . . ?
C57 C58 C59 118.7(5) . . ?
C57 C58 H58 120.7 . . ?
C59 C58 H58 120.7 . . ?
C60 C59 C58 120.1(5) . . ?
C60 C59 H59 119.9 . . ?
C58 C59 H59 119.9 . . ?
C59 C60 C61 122.0(4) . . ?
C59 C60 H60 119.0 . . ?
C61 C60 H60 119.0 . . ?
C60 C61 C56 117.2(4) . . ?
C60 C61 C62 120.4(4) . . ?
C56 C61 C62 122.4(4) . . ?
O7 C62 C63 124.4(4) . . ?
O7 C62 C61 114.3(4) . . ?
C63 C62 C61 121.3(4) . . ?
C62 C63 C64 128.3(4) . . ?
C62 C63 H63 115.8 . . ?
C64 C63 H63 115.8 . . ?
N7 C64 C63 119.3(4) . . ?
N7 C64 C65 121.3(4) . . ?
C63 C64 C65 119.4(4) . . ?
C64 C65 H65A 109.5 . . ?
C64 C65 H65B 109.5 . . ?
H65A C65 H65B 109.5 . . ?
C64 C65 H65C 109.5 . . ?
H65A C65 H65C 109.5 . . ?
H65B C65 H65C 109.5 . . ?
O8 C66 N8 117.9(4) . . ?
O8 C66 C67B 122.5(6) . . ?
N8 C66 C67B 119.3(6) . . ?
O8 C66 C67A 119.4(5) . . ?
N8 C66 C67A 122.7(5) . . ?
C68A C67A C72A 120.0 . . ?
C68A C67A C66 122.7(5) . . ?
C72A C67A C66 117.3(5) . . ?
C69A C68A C67A 120.0 . . ?
C69A C68A H68A 120.0 . . ?
C67A C68A H68A 120.0 . . ?
C68A C69A C70A 120.0 . . ?
C68A C69A H69A 120.0 . . ?
C70A C69A H69A 120.0 . . ?
C69A C70A C71A 120.0 . . ?
C69A C70A H70A 120.0 . . ?
C71A C70A H70A 120.0 . . ?
C72A C71A C70A 120.0 . . ?
C72A C71A H71A 120.0 . . ?
C70A C71A H71A 120.0 . . ?
C71A C72A C67A 120.0 . . ?
C71A C72A H72A 120.0 . . ?
C67A C72A H72A 120.0 . . ?
C68B C67B C72B 120.0 . . ?
C68B C67B C66 120.2(8) . . ?
C72B C67B C66 119.8(8) . . ?
C67B C68B C69B 120.0 . . ?
C67B C68B H68B 120.0 . . ?
C69B C68B H68B 120.0 . . ?
C70B C69B C68B 120.0 . . ?
C70B C69B H69B 120.0 . . ?
C68B C69B H69B 120.0 . . ?
C69B C70B C71B 120.0 . . ?
C69B C70B H70B 120.0 . . ?
C71B C70B H70B 120.0 . . ?
C72B C71B C70B 120.0 . . ?
C72B C71B H71B 120.0 . . ?
C70B C71B H71B 120.0 . . ?
C71B C72B C67B 120.0 . . ?
C71B C72B H72B 120.0 . . ?
C67B C72B H72B 120.0 . . ?
N11 C73 C74 122.5(4) . . ?
N11 C73 H73 118.8 . . ?
C74 C73 H73 118.8 . . ?
N12 C74 C73 121.1(4) . . ?
N12 C74 H74 119.5 . . ?
C73 C74 H74 119.5 . . ?
N12 C75 C76 120.7(4) . . ?
N12 C75 H75 119.6 . . ?
C76 C75 H75 119.6 . . ?
N11 C76 C75 122.9(4) . . ?
N11 C76 H76 118.5 . . ?
C75 C76 H76 118.5 . . ?

loop_
_geom_bond_atom_site_label_1
_geom_bond_atom_site_label_2
_geom_bond_distance
_geom_bond_site_symmetry_2
_geom_bond_publ_flag
Cu1 O1 1.875(3) . ?
Cu1 N1 1.905(3) . ?
Cu1 O2 1.933(3) . ?
Cu1 N9 2.008(3) . ?
Cu2 O3 1.881(3) . ?
Cu2 N3 1.894(3) . ?
Cu2 O4 1.941(3) . ?
Cu2 N10 2.009(3) . ?
Cu3 O5 1.877(3) . ?
Cu3 N5 1.907(3) . ?
Cu3 O6 1.942(3) . ?
Cu3 N11 2.012(3) . ?
Cu4 O7 1.864(3) . ?
Cu4 N7 1.904(3) . ?
Cu4 O8 1.930(3) . ?
Cu4 N12 1.997(3) . ?
Cl1 O9 1.375(4) . ?
Cl1 O10 1.401(4) . ?
Cl1 O12A 1.403(10) . ?
Cl1 O11 1.410(3) . ?
Cl1 O12B 1.480(16) . ?
Cl2 O15B 1.374(15) . ?
Cl2 O14 1.379(4) . ?
Cl2 O16 1.398(4) . ?
Cl2 O13 1.406(4) . ?
Cl2 O15A 1.481(11) . ?
Cl3 O17B 1.396(15) . ?
Cl3 O19 1.397(4) . ?
Cl3 O18B 1.400(11) . ?
Cl3 O20 1.400(4) . ?
Cl3 O17A 1.407(10) . ?
Cl3 O18A 1.449(7) . ?
Cl4 O22 1.384(4) . ?
Cl4 O23 1.392(4) . ?
Cl4 O21 1.408(4) . ?
Cl4 O24B 1.417(15) . ?
Cl4 O24A 1.422(10) . ?
O1 C7 1.287(4) . ?
O2 C11 1.269(4) . ?
O3 C24 1.295(4) . ?
O4 C28 1.245(5) . ?
O5 C45 1.282(4) . ?
O6 C49 1.271(4) . ?
O7 C62 1.312(4) . ?
O8 C66 1.258(5) . ?
N1 C9 1.294(5) . ?
N1 N2 1.388(4) . ?
N2 C11 1.331(5) . ?
N2 H2N 0.8600 . ?
N3 C26 1.312(5) . ?
N3 N4 1.379(4) . ?
N4 C28 1.334(5) . ?
N4 H4N 0.8600 . ?
N5 C47 1.298(5) . ?
N5 N6 1.386(4) . ?
N6 C49 1.314(5) . ?
N6 H6N 0.8600 . ?
N7 C64 1.313(5) . ?
N7 N8 1.383(4) . ?
N8 C66 1.336(5) . ?
N8 H8N 0.8600 . ?
N9 C38 1.325(5) . ?
N9 C35 1.351(5) . ?
N10 C36 1.313(5) . ?
N10 C37 1.318(5) . ?
N11 C76 1.310(5) . ?
N11 C73 1.327(5) . ?
N12 C74 1.329(5) . ?
N12 C75 1.336(5) . ?
C1 C2 1.372(6) . ?
C1 C6 1.377(5) . ?
C1 H1 0.9300 . ?
C2 C3 1.381(6) . ?
C2 H2 0.9300 . ?
C3 C4 1.360(6) . ?
C3 H3 0.9300 . ?
C4 C5 1.369(6) . ?
C4 H4 0.9300 . ?
C5 C6 1.393(5) . ?
C5 H5 0.9300 . ?
C6 C7 1.501(6) . ?
C7 C8 1.385(5) . ?
C8 C9 1.403(5) . ?
C8 H8 0.9300 . ?
C9 C10 1.509(5) . ?
C10 H10A 0.9600 . ?
C10 H10B 0.9600 . ?
C10 H10C 0.9600 . ?
C11 C12B 1.457(9) . ?
C11 C12A 1.459(6) . ?
C12A C13A 1.3900 . ?
C12A C17A 1.3900 . ?
C13A C14A 1.3900 . ?
C13A H13A 0.9300 . ?
C14A C15A 1.3900 . ?
C14A H14A 0.9300 . ?
C15A C16A 1.3900 . ?
C15A H15A 0.9300 . ?
C16A C17A 1.3900 . ?
C16A H16A 0.9300 . ?
C17A H17A 0.9300 . ?
C12B C13B 1.3900 . ?
C12B C17B 1.3900 . ?
C13B C14B 1.3900 . ?
C13B H13B 0.9300 . ?
C14B C15B 1.3900 . ?
C14B H14B 0.9300 . ?
C15B C16B 1.3900 . ?
C15B H15B 0.9300 . ?
C16B C17B 1.3900 . ?
C16B H16B 0.9300 . ?
C17B H17B 0.9300 . ?
C18 C19 1.365(6) . ?
C18 C23 1.396(5) . ?
C18 H18 0.9300 . ?
C19 C20 1.356(6) . ?
C19 H19 0.9300 . ?
C20 C21 1.373(6) . ?
C20 H20 0.9300 . ?
C21 C22 1.368(6) . ?
C21 H21 0.9300 . ?
C22 C23 1.370(5) . ?
C22 H22 0.9300 . ?
C23 C24 1.490(6) . ?
C24 C25 1.377(5) . ?
C25 C26 1.395(5) . ?
C25 H25 0.9300 . ?
C26 C27 1.486(5) . ?
C27 H27A 0.9600 . ?
C27 H27B 0.9600 . ?
C27 H27C 0.9600 . ?
C28 C29B 1.423(8) . ?
C28 C29A 1.490(7) . ?
C29A C30A 1.3900 . ?
C29A C34A 1.3900 . ?
C30A C31A 1.3900 . ?
C30A H30A 0.9300 . ?
C31A C32A 1.3900 . ?
C31A H31A 0.9300 . ?
C32A C33A 1.3900 . ?
C32A H32A 0.9300 . ?
C33A C34A 1.3900 . ?
C33A H33A 0.9300 . ?
C34A H34A 0.9300 . ?
C29B C30B 1.3900 . ?
C29B C34B 1.3900 . ?
C30B C31B 1.3900 . ?
C30B H30B 0.9300 . ?
C31B C32B 1.3900 . ?
C31B H31B 0.9300 . ?
C32B C33B 1.3900 . ?
C32B H32B 0.9300 . ?
C33B C34B 1.3900 . ?
C33B H33B 0.9300 . ?
C34B H34B 0.9300 . ?
C35 C36 1.363(5) . ?
C35 H35 0.9300 . ?
C36 H36 0.9300 . ?
C37 C38 1.373(5) . ?
C37 H37 0.9300 . ?
C38 H38 0.9300 . ?
C39 C44 1.376(6) . ?
C39 C40 1.379(6) . ?
C39 H39 0.9300 . ?
C40 C41 1.371(6) . ?
C40 H40 0.9300 . ?
C41 C42 1.351(6) . ?
C41 H41 0.9300 . ?
C42 C43 1.379(6) . ?
C42 H42 0.9300 . ?
C43 C44 1.382(5) . ?
C43 H43 0.9300 . ?
C44 C45 1.505(6) . ?
C45 C46 1.385(5) . ?
C46 C47 1.412(5) . ?
C46 H46 0.9300 . ?
C47 C48 1.481(5) . ?
C48 H48A 0.9600 . ?
C48 H48B 0.9600 . ?
C48 H48C 0.9600 . ?
C49 C50 1.456(6) . ?
C50 C55 1.385(6) . ?
C50 C51 1.396(6) . ?
C51 C52 1.391(6) . ?
C51 H51 0.9300 . ?
C52 C53 1.350(7) . ?
C52 H52 0.9300 . ?
C53 C54 1.362(7) . ?
C53 H53 0.9300 . ?
C54 C55 1.372(6) . ?
C54 H54 0.9300 . ?
C55 H55 0.9300 . ?
C56 C57 1.369(6) . ?
C56 C61 1.376(5) . ?
C56 H56 0.9300 . ?
C57 C58 1.378(6) . ?
C57 H57 0.9300 . ?
C58 C59 1.380(6) . ?
C58 H58 0.9300 . ?
C59 C60 1.364(6) . ?
C59 H59 0.9300 . ?
C60 C61 1.375(5) . ?
C60 H60 0.9300 . ?
C61 C62 1.478(5) . ?
C62 C63 1.362(5) . ?
C63 C64 1.403(5) . ?
C63 H63 0.9300 . ?
C64 C65 1.498(5) . ?
C65 H65A 0.9600 . ?
C65 H65B 0.9600 . ?
C65 H65C 0.9600 . ?
C66 C67B 1.432(9) . ?
C66 C67A 1.452(7) . ?
C67A C68A 1.3900 . ?
C67A C72A 1.3900 . ?
C68A C69A 1.3900 . ?
C68A H68A 0.9300 . ?
C69A C70A 1.3900 . ?
C69A H69A 0.9300 . ?
C70A C71A 1.3900 . ?
C70A H70A 0.9300 . ?
C71A C72A 1.3900 . ?
C71A H71A 0.9300 . ?
C72A H72A 0.9300 . ?
C67B C68B 1.3900 . ?
C67B C72B 1.3900 . ?
C68B C69B 1.3900 . ?
C68B H68B 0.9300 . ?
C69B C70B 1.3900 . ?
C69B H69B 0.9300 . ?
C70B C71B 1.3900 . ?
C70B H70B 0.9300 . ?
C71B C72B 1.3900 . ?
C71B H71B 0.9300 . ?
C72B H72B 0.9300 . ?
C73 C74 1.370(5) . ?
C73 H73 0.9300 . ?
C74 H74 0.9300 . ?
C75 C76 1.374(5) . ?
C75 H75 0.9300 . ?
C76 H76 0.9300 . ?
